data_2007593
loop_
_publ_author_name
'Hong-Ping Zhu'
'Chang-Neng Chen'
'Qiu-Tian Liu'
'Jiu-Tong Chen'

_publ_section_title
;A Triangular [Mo~3~S~7~]^4+^ Complex:
 Tris(diethyldithiocarbamato-<i>S</i>,<i>S</i>')tris(\m~2~-\h^2^-disulfido)(\m~3~-sulfido)trimolybdenum(IV)(3
 <i>Mo</i>---<i>Mo</i>)Diethyldithiocarbamate
;
_journal_issue 9
_journal_name_full 'Acta Crystallographica Section C'
_journal_page_first 1273
_journal_page_last 1275
_journal_paper_doi 10.1107/S0108270198003643
_journal_volume 54
_journal_year 1998
_chemical_formula_analytical none
_chemical_formula_moiety '[Mo~3~S~7~(C~5~H~10~NS~2~)~3~](C~5~H~10~NS~2~)'
_chemical_formula_structural '[Mo~3~S~7~(C~5~H~10~NS~2~)~3~](C~5~H~10~NS~2~)'
_chemical_formula_sum 'C20 H40 Mo3 N4 S15'
_chemical_formula_weight 1105.35
_chemical_name_systematic
;
Tris(diethyldithiocarbamato-S,S')-
tris(\m^2^-\h~2~-disulfido)(\m~3~-sulfido)trimolybdenum(IV) (3Mo---Mo)
diethyldithiocarbamate
;
_space_group_IT_number 2
_symmetry_cell_setting triclinic
_symmetry_space_group_name_Hall '-P 1'
_symmetry_space_group_name_H-M 'P -1'
_cell_angle_alpha 93.7000(10)
_cell_angle_beta 90.7320(10)
_cell_angle_gamma 100.2380(10)
_cell_formula_units_Z 2
_cell_length_a 10.8058(3)
_cell_length_b 11.1736(3)
_cell_length_c 16.7577(5)
_cell_measurement_reflns_used 6424
_cell_measurement_temperature 293(2)
_cell_measurement_theta_max 23.25
_cell_measurement_theta_min 1.86
_cell_volume 1986.35(10)
_computing_cell_refinement 'SAINT (Siemens, 1994a)'
_computing_data_collection 'SMART (Siemens, 1996)'
_computing_data_reduction 'SHELXTL (Siemens, 1994b)'
_computing_molecular_graphics 'ORTEPII (Johnson, 1976)'
_computing_publication_material SHELXTL
_computing_structure_refinement SHELXTL
_computing_structure_solution SHELXTL
_diffrn_ambient_temperature 293(2)
_diffrn_measurement_device 'Siemens SMART'
_diffrn_measurement_method '\w scans'
_diffrn_radiation_monochromator graphite
_diffrn_radiation_source 'fine-focus sealed tube'
_diffrn_radiation_type MoK\a
_diffrn_radiation_wavelength 0.71073
_diffrn_reflns_av_R_equivalents 0.037
_diffrn_reflns_av_sigmaI/netI 0.033
_diffrn_reflns_limit_h_max 11
_diffrn_reflns_limit_h_min -11
_diffrn_reflns_limit_k_max 9
_diffrn_reflns_limit_k_min -12
_diffrn_reflns_limit_l_max 18
_diffrn_reflns_limit_l_min -18
_diffrn_reflns_number 7717
_diffrn_reflns_theta_max 23.25
_diffrn_reflns_theta_min 1.86
_diffrn_standards_decay_% 0
_diffrn_standards_interval_count 0
_diffrn_standards_interval_time 0
_diffrn_standards_number 0
_exptl_absorpt_coefficient_mu 1.743
_exptl_absorpt_correction_T_max 0.811
_exptl_absorpt_correction_T_min 0.563
_exptl_absorpt_correction_type 'SADABS (Sheldrick, 1996)'
_exptl_crystal_colour red--brown
_exptl_crystal_density_diffrn 1.848
_exptl_crystal_density_meas ?
_exptl_crystal_density_method none
_exptl_crystal_description prism
_exptl_crystal_F_000 1108
_exptl_crystal_size_max 0.40
_exptl_crystal_size_mid 0.30
_exptl_crystal_size_min 0.12
_refine_diff_density_max 0.541
_refine_diff_density_min -0.542
_refine_ls_extinction_coef none
_refine_ls_extinction_method none
_refine_ls_goodness_of_fit_all 0.845
_refine_ls_goodness_of_fit_obs 0.802
_refine_ls_hydrogen_treatment 'H atoms riding'
_refine_ls_matrix_type full
_refine_ls_number_parameters 388
_refine_ls_number_reflns 5436
_refine_ls_number_restraints 0
_refine_ls_restrained_S_all 0.845
_refine_ls_restrained_S_obs 0.802
_refine_ls_R_factor_all 0.033
_refine_ls_R_factor_obs .030
_refine_ls_shift/esd_max 0.017
_refine_ls_shift/esd_mean 0.001
_refine_ls_structure_factor_coef Fsqd
_refine_ls_weighting_details 'w = 1/[\s^2^(Fo^2^)+(0.0595P)^2^+6.4177P] where P=(Fo^2^+2Fc^2^)/3'
_refine_ls_weighting_scheme calc
_refine_ls_wR_factor_all 0.090
_refine_ls_wR_factor_obs .082
_reflns_number_observed 5084
_reflns_number_total 5436
_reflns_observed_criterion I>2sigma(I)
_cod_data_source_file cf1227.cif
_cod_data_source_block cf1227
_cod_depositor_comments
;
The following automatic conversions were performed:
'_symmetry_cell_setting' value 'Triclinic' changed to 'triclinic'
according to '/home/saulius/struct/CIF-dictionaries/cif_core.dic'
dictionary named 'cif_core.dic' version 2.4.1 from 2010-06-29.

Automatic conversion script
Id: cif_fix_enum 1527 2010-12-29 10:47:43Z saulius 

The following automatic conversions were performed:

'_chemical_melting_point' value 'none' was changed to '?' - the value
is undefined or not given.

Automatic conversion script
Id: cif_fix_values 1646 2011-03-28 12:23:43Z adriana 

The following automatic conversions were performed:

'_chemical_melting_point' value 'none' was changed to '?' - the value
is undefined or not given.

'_symmetry_cell_setting' value
'Triclinic' changed to 'triclinic' according to
/home/saulius/struct/CIF-dictionaries/cif_core.dic dictionary named
'cif_core.dic' version 2.4.1 from 2010-06-29.

Automatic conversion script
Id: cif_fix_values 1715 2011-07-08 13:25:40Z adriana 

The following automatic conversions were performed:

'_exptl_crystal_density_meas' value 'none' was changed to '?' - the
value is perceived as not measured.

Automatic conversion script
Id: cif_fix_values 3008 2015-01-20 13:52:24Z robertas 

The following automatic conversions were performed:

'_refine_ls_weighting_scheme' value 'calc w =
1/[\s^2^(Fo^2^)+(0.0595P)^2^+6.4177P] where P=(Fo^2^+2Fc^2^)/3' was
changed to 'calc'. New tag '_refine_ls_weighting_details' was
created. The value of the new tag was set to 'w =
1/[\s^2^(Fo^2^)+(0.0595P)^2^+6.4177P] where P=(Fo^2^+2Fc^2^)/3'.

Automatic conversion script
Id: cif_fix_values 3143 2015-03-26 13:38:13Z robertas 
;
_cod_original_formula_sum 'C20 H40 N4 Mo3 S15'
_cod_database_code 2007593

loop_
_symmetry_equiv_pos_as_xyz
'x, y, z'
'-x, -y, -z'

loop_
_atom_site_aniso_label
_atom_site_aniso_U_11
_atom_site_aniso_U_22
_atom_site_aniso_U_33
_atom_site_aniso_U_12
_atom_site_aniso_U_13
_atom_site_aniso_U_23
Mo1 .0311(2) .0277(2) .0343(2) .00753(15) -.00244(15) .00022(15)
Mo2 .0298(2) .0299(2) .0331(2) .00607(15) -.00093(15) .00318(15)
Mo3 .0293(2) .0298(2) .0357(2) .0039(2) -.0025(2) -.0005(2)
S .0354(6) .0358(6) .0387(6) .0088(5) -.0050(4) .0046(4)
S1 .0329(5) .0371(6) .0375(6) .0081(4) -.0058(4) .0007(4)
S2 .0396(6) .0296(5) .0499(7) .0033(5) -.0021(5) .0033(5)
S3 .0364(6) .0307(5) .0434(6) .0094(4) .0021(5) .0019(4)
S4 .0456(6) .0413(6) .0393(6) .0061(5) -.0008(5) -.0046(5)
S5 .0371(6) .0335(6) .0382(6) .0066(4) .0009(4) .0037(4)
S6 .0317(6) .0445(6) .0495(7) .0097(5) .0027(5) .0019(5)
S11 .0583(7) .0380(6) .0400(6) .0184(5) -.0076(5) -.0034(5)
S12 .0496(7) .0398(6) .0435(6) .0192(5) -.0050(5) -.0002(5)
S21 .0370(6) .0506(7) .0450(7) .0142(5) .0049(5) .0158(5)
S22 .0410(6) .0500(7) .0416(6) .0145(5) .0023(5) .0133(5)
S31 .0438(6) .0351(6) .0547(7) .0025(5) -.0020(5) .0022(5)
S32 .0409(6) .0456(7) .0522(7) .0000(5) -.0127(5) .0033(5)
N1 .045(2) .036(2) .051(2) .012(2) -.002(2) -.007(2)
N2 .041(2) .056(2) .046(2) .012(2) .008(2) .014(2)
N3 .050(3) .042(2) .074(3) -.007(2) -.005(2) -.006(2)
C11 .042(2) .033(2) .042(2) .007(2) .000(2) -.002(2)
C12 .048(3) .046(3) .068(3) .018(2) -.003(2) -.012(2)
C13 .066(4) .054(3) .115(5) .015(3) -.005(4) .014(3)
C14 .060(3) .050(3) .050(3) .011(2) -.005(2) -.013(2)
C15 .098(5) .108(6) .059(4) -.006(4) .009(4) -.004(4)
C21 .040(2) .040(2) .038(2) .006(2) .001(2) .005(2)
C22 .063(3) .060(3) .056(3) .018(3) .014(3) .022(3)
C23 .087(4) .085(4) .058(4) .023(4) -.002(3) .016(3)
C24 .051(3) .070(4) .058(3) .019(3) .016(3) .015(3)
C25 .055(4) .083(4) .101(5) .006(3) -.001(3) .025(4)
C31 .040(3) .040(3) .047(3) .005(2) .001(2) -.008(2)
C32 .058(3) .067(4) .065(4) -.010(3) -.022(3) -.010(3)
C33 .065(4) .078(4) .093(5) .017(3) -.020(3) -.003(4)
C34 .114(6) .055(4) .209(10) -.042(5) -.091(7) .042(6)
S41 .0401(6) .0563(7) .0530(7) .0212(6) .0060(5) .0161(6)
S42 .0413(7) .0530(7) .0635(8) .0113(6) .0067(6) .0158(6)
N4 .043(2) .040(2) .055(2) .016(2) .002(2) .007(2)
C41 .037(2) .044(3) .034(2) .013(2) -.006(2) .000(2)
C42 .053(3) .063(3) .071(4) .030(3) .008(3) .007(3)
C43 .059(4) .160(8) .084(5) .036(4) -.002(3) .035(5)
C44 .056(3) .050(3) .074(4) .018(3) .010(3) .021(3)
C45 .090(5) .064(4) .159(8) -.012(4) .046(5) -.024(5)
C35` .40(5) .062(12) .18(2) -.03(2) .17(3) -.041(13)
C35 .093(12) .060(10) .22(3) -.001(9) .036(13) .061(13)

loop_
_atom_site_label
_atom_site_fract_x
_atom_site_fract_y
_atom_site_fract_z
_atom_site_U_iso_or_equiv
_atom_site_thermal_displace_type
_atom_site_calc_flag
_atom_site_refinement_flags
_atom_site_occupancy
_atom_site_disorder_group
_atom_site_type_symbol
Mo1 .29649(3) .30365(3) .29746(2) .03087(12) Uani d . 1 . Mo
Mo2 .43387(3) .23087(3) .17503(2) .03082(12) Uani d . 1 . Mo
Mo3 .21116(3) .08956(3) .21032(2) .03193(12) Uani d . 1 . Mo
S .23208(10) .28680(10) .15995(6) .0363(2) Uani d . 1 . S
S1 .51097(10) .27130(10) .31101(6) .0357(2) Uani d . 1 . S
S2 .49155(10) .42880(10) .25224(7) .0400(3) Uani d . 1 . S
S3 .41179(10) .02244(9) .20929(7) .0364(2) Uani d . 1 . S
S4 .34177(11) .03799(11) .09573(7) .0426(3) Uani d . 1 . S
S5 .24354(10) .10901(10) .35260(6) .0362(2) Uani d . 1 . S
S6 .08699(10) .17312(11) .31903(7) .0416(3) Uani d . 1 . S
S11 .32419(12) .39379(10) .43890(7) .0445(3) Uani d . 1 . S
S12 .19374(11) .48703(10) .31286(7) .0431(3) Uani d . 1 . S
S21 .65487(10) .21632(11) .13638(7) .0428(3) Uani d . 1 . S
S22 .48667(11) .33669(11) .05015(7) .0430(3) Uani d . 1 . S
S31 .10451(11) -.12836(10) .22541(7) .0452(3) Uani d . 1 . S
S32 .01792(11) .03887(11) .12429(8) .0473(3) Uani d . 1 . S
N1 .2168(4) .5902(3) .4642(2) .0439(9) Uani d . 1 . N
N2 .7168(4) .3144(4) -.0021(2) .0469(10) Uani d . 1 . N
N3 -.1086(4) -.1886(4) .1354(3) .0575(11) Uani d . 1 . N
C11 .2405(4) .5030(4) .4124(3) .0389(10) Uani d . 1 . C
C12 .1451(5) .6834(4) .4410(3) .0537(13) Uani d . 1 . C
H12A .0866(5) .6965(4) .4827(3) .064 Uiso calc R 1 . H
H12B .0966(5) .6541(4) .3923(3) .064 Uiso calc R 1 . H
C13 .2292(6) .8024(5) .4276(5) .077(2) Uani d . 1 . C
H13A .1789(6) .8605(5) .4127(5) .116 Uiso calc R 1 . H
H13B .2862(6) .7901(5) .3856(5) .116 Uiso calc R 1 . H
H13C .2762(6) .8325(5) .4760(5) .116 Uiso calc R 1 . H
C14 .2647(5) .6005(5) .5477(3) .0540(13) Uani d . 1 . C
H14A .2829(5) .6858(5) .5666(3) .065 Uiso calc R 1 . H
H14B .3427(5) .5690(5) .5495(3) .065 Uiso calc R 1 . H
C15 .1723(7) .5320(7) .6026(4) .092(2) Uani d . 1 . C
H15A .2072(7) .5412(7) .6560(4) .138 Uiso calc R 1 . H
H15B .1552(7) .4471(7) .5848(4) .138 Uiso calc R 1 . H
H15C .0955(7) .5640(7) .6019(4) .138 Uiso calc R 1 . H
C21 .6310(4) .2911(4) .0535(3) .0394(10) Uani d . 1 . C
C22 .7011(5) .3952(5) -.0672(3) .0579(14) Uani d . 1 . C
H22A .7826(5) .4418(5) -.0792(3) .069 Uiso calc R 1 . H
H22B .6478(5) .4523(5) -.0492(3) .069 Uiso calc R 1 . H
C23 .6446(7) .3251(6) -.1413(4) .075(2) Uani d . 1 . C
H23A .6361(7) .3804(6) -.1817(4) .113 Uiso calc R 1 . H
H23B .5632(7) .2800(6) -.1300(4) .113 Uiso calc R 1 . H
H23C .6980(7) .2696(6) -.1600(4) .113 Uiso calc R 1 . H
C24 .8318(5) .2587(5) -.0011(3) .0582(14) Uani d . 1 . C
H24A .8590(5) .2478(5) -.0556(3) .070 Uiso calc R 1 . H
H24B .8109(5) .1787(5) .0196(3) .070 Uiso calc R 1 . H
C25 .9384(6) .3322(6) .0481(4) .080(2) Uani d . 1 . C
H25A 1.0093(6) .2911(6) .0461(4) .120 Uiso calc R 1 . H
H25B .9132(6) .3418(6) .1025(4) .120 Uiso calc R 1 . H
H25C .9614(6) .4109(6) .0273(4) .120 Uiso calc R 1 . H
C31 -.0097(4) -.1050(4) .1583(3) .0431(11) Uani d . 1 . C
C32 -.2038(5) -.1605(6) .0803(4) .067(2) Uani d . 1 . C
H32A -.2400(5) -.2338(6) .0480(4) .080 Uiso calc R 1 . H
H32B -.1642(5) -.1008(6) .0447(4) .080 Uiso calc R 1 . H
C33 -.3080(6) -.1110(6) .1245(4) .079(2) Uani d . 1 . C
H33A -.3685(6) -.0936(6) .0865(4) .118 Uiso calc R 1 . H
H33B -.2727(6) -.0376(6) .1558(4) .118 Uiso calc R 1 . H
H33C -.3485(6) -.1705(6) .1590(4) .118 Uiso calc R 1 . H
C34 -.1286(8) -.3095(6) .1683(7) .133(4) Uani d . 1 . C
H34A -.0847(8) -.3084(6) .2199(7) .159 Uiso calc R 1 . H
S41 -.49958(11) .05319(12) .37827(8) .0477(3) Uani d . 1 . S
S42 -.24574(12) .13312(12) .31055(8) .0517(3) Uani d . 1 . S
N4 -.3187(4) -.0781(3) .3755(2) .0448(9) Uani d . 1 . N
C41 -.3487(4) .0276(4) .3552(3) .0381(10) Uani d . 1 . C
C42 -.1944(5) -.1078(5) .3591(3) .0597(14) Uani d . 1 . C
H42A -.1596(5) -.0646(5) .3137(3) .072 Uiso calc R 1 . H
H42B -.2031(5) -.1945(5) .3448(3) .072 Uiso calc R 1 . H
C43 -.1064(6) -.0748(9) .4288(4) .098(3) Uani d . 1 . C
H43A -.0263(6) -.0956(9) .4156(4) .147 Uiso calc R 1 . H
H43B -.1397(6) -.1186(9) .4735(4) .147 Uiso calc R 1 . H
H43C -.0963(6) .0112(9) .4425(4) .147 Uiso calc R 1 . H
C44 -.4039(5) -.1718(5) .4152(3) .0584(14) Uani d . 1 . C
H44A -.4675(5) -.1345(5) .4426(3) .070 Uiso calc R 1 . H
H44B -.3567(5) -.2056(5) .4550(3) .070 Uiso calc R 1 . H
C45 -.4668(7) -.2721(6) .3577(6) .109(3) Uani d . 1 . C
H45A -.5216(7) -.3312(6) .3860(6) .163 Uiso calc R 1 . H
H45B -.4043(7) -.3103(6) .3312(6) .163 Uiso calc R 1 . H
H45C -.5150(7) -.2393(6) .3187(6) .163 Uiso calc R 1 . H
C35' -.144(4) -.4096(18) .1323(16) .220(19) Uani d P .50 . C
C35 -.2309(17) -.3882(16) .1628(17) .125(8) Uani d P .50 . C

loop_
_atom_type_symbol
_atom_type_description
_atom_type_scat_dispersion_real
_atom_type_scat_dispersion_imag
_atom_type_scat_source
C C 0.0033 0.0016 'International Tables (1992, Vol. C, Tables 4.2.6.8 and 6.1.1.4)'
H H 0.0000 0.0000 'International Tables (1992, Vol. C, Tables 4.2.6.8 and 6.1.1.4)'
N N 0.0061 0.0033 'International Tables (1992, Vol. C, Tables 4.2.6.8 and 6.1.1.4)'
S S 0.1246 0.1234 'International Tables (1992, Vol. C, Tables 4.2.6.8 and 6.1.1.4)'
Mo Mo -1.6832 0.6857 'International Tables (1992, Vol. C, Tables 4.2.6.8 and 6.1.1.4)'

loop_
_geom_angle_atom_site_label_1
_geom_angle_atom_site_label_2
_geom_angle_atom_site_label_3
_geom_angle
_geom_angle_publ_flag
S Mo1 S5 109.75(4) no
S Mo1 S1 110.46(4) no
S5 Mo1 S1 84.49(4) no
S Mo1 S2 85.00(4) no
S5 Mo1 S2 135.34(4) no
S1 Mo1 S2 51.18(4) no
S Mo1 S12 87.25(4) no
S5 Mo1 S12 130.31(4) no
S1 Mo1 S12 134.01(4) no
S2 Mo1 S12 90.96(4) no
S Mo1 S11 157.30(4) no
S5 Mo1 S11 86.82(4) no
S1 Mo1 S11 85.82(4) no
S2 Mo1 S11 94.02(4) no
S12 Mo1 S11 70.08(4) yes
S Mo1 S6 85.35(4) no
S5 Mo1 S6 49.00(4) no
S1 Mo1 S6 133.22(4) no
S2 Mo1 S6 170.35(4) no
S12 Mo1 S6 88.68(4) no
S11 Mo1 S6 94.92(4) no
Mo2 Mo1 Mo3 60.177(13) yes
S Mo2 S1 110.89(4) no
S Mo2 S3 110.40(4) no
S1 Mo2 S3 82.57(4) no
S Mo2 S2 85.07(4) no
S1 Mo2 S2 51.41(4) no
S3 Mo2 S2 133.65(4) no
S Mo2 S22 85.51(4) no
S1 Mo2 S22 133.02(4) no
S3 Mo2 S22 134.10(4) no
S2 Mo2 S22 88.93(4) no
S Mo2 S4 86.03(4) no
S1 Mo2 S4 132.23(4) no
S3 Mo2 S4 49.85(4) no
S2 Mo2 S4 171.08(4) no
S22 Mo2 S4 91.05(4) no
S Mo2 S21 155.55(4) no
S1 Mo2 S21 87.60(4) no
S3 Mo2 S21 87.08(4) no
S2 Mo2 S21 95.17(4) no
S22 Mo2 S21 70.06(4) yes
S4 Mo2 S21 93.21(4) no
Mo1 Mo2 Mo3 60.144(13) yes
S Mo3 S5 109.75(4) no
S Mo3 S3 110.11(4) no
S5 Mo3 S3 84.38(4) no
S Mo3 S32 85.22(4) no
S5 Mo3 S32 132.27(4) no
S3 Mo3 S32 134.04(4) no
S Mo3 S4 86.12(4) no
S5 Mo3 S4 133.93(4) no
S3 Mo3 S4 49.77(4) no
S32 Mo3 S4 90.68(4) no
S Mo3 S6 85.42(4) no
S5 Mo3 S6 49.05(4) no
S3 Mo3 S6 133.14(4) no
S32 Mo3 S6 89.68(4) no
S4 Mo3 S6 171.48(4) no
S Mo3 S31 155.00(4) no
S5 Mo3 S31 87.43(4) no
S3 Mo3 S31 88.97(4) no
S32 Mo3 S31 69.80(4) yes
S4 Mo3 S31 94.92(4) no
S6 Mo3 S31 93.20(4) no
Mo1 Mo3 Mo2 59.679(13) yes
Mo1 S Mo3 69.74(3) yes
Mo1 S Mo2 69.33(3) yes
Mo3 S Mo2 69.72(3) yes
Mo2 S1 Mo1 68.51(3) yes
Mo2 S2 Mo1 66.73(3) yes
Mo2 S3 Mo3 68.89(3) yes
Mo3 S4 Mo2 66.24(3) yes
Mo3 S5 Mo1 69.37(3) yes
Mo3 S6 Mo1 65.87(3) yes

loop_
_geom_bond_atom_site_label_1
_geom_bond_atom_site_label_2
_geom_bond_site_symmetry_2
_geom_bond_distance
_geom_bond_publ_flag
Mo1 S . 2.3845(11) yes
Mo1 S5 . 2.3961(11) yes
Mo1 S1 . 2.4184(11) yes
Mo1 S2 . 2.4703(11) yes
Mo1 S12 . 2.4991(11) yes
Mo1 S11 . 2.5078(12) yes
Mo1 S6 . 2.5096(12) yes
Mo1 Mo2 . 2.7140(5) yes
Mo1 Mo3 . 2.7268(5) yes
Mo2 S . 2.3873(11) yes
Mo2 S1 . 2.4033(11) yes
Mo2 S3 . 2.4060(11) yes
Mo2 S2 . 2.4645(11) yes
Mo2 S22 . 2.4926(12) yes
Mo2 S4 . 2.4970(12) yes
Mo2 S21 . 2.5126(12) yes
Mo2 Mo3 . 2.7277(5) yes
Mo3 S . 2.3850(11) yes
Mo3 S5 . 2.3957(11) yes
Mo3 S3 . 2.4167(11) yes
Mo3 S32 . 2.4813(12) yes
Mo3 S4 . 2.4954(12) yes
Mo3 S6 . 2.5059(12) yes
Mo3 S31 . 2.5319(12) yes
S1 S2 . 2.112(2) yes
S3 S4 . 2.068(2) yes
S5 S6 . 2.037(2) yes
